data_7720059
loop_
_publ_author_name
'Bai, Pengtao'
'Liu, Yuzan'
'Fang, Li'
'Li, Ying'
'Wang, Jiahao'
'Cai, Yougen'
'Chen, Lei'
'Zhao, Jia-Jia'
'Song, Heng'
'Zong, Luyi'
'Xu, Chen'

_publ_section_title
;
 Electronically and sterically varied tungsten carbonyls applied to the
 selective dearomatization of N-heteroarenes.
;
_journal_issue 8
_journal_name_full 'Dalton transactions (Cambridge, England : 2003)'
_journal_page_first 3454
_journal_page_last 3459
_journal_paper_doi 10.1039/d6dt00164e
_journal_volume 55
_journal_year 2026
_chemical_formula_moiety 'C37 H43 N3 O4 W, 2(C2 H3 N)'
_chemical_formula_sum 'C41 H49 N5 O4 W'
_chemical_formula_weight 859.70
_space_group_crystal_system monoclinic
_space_group_IT_number 14
_space_group_name_Hall '-P 2ybc'
_space_group_name_H-M_alt 'P 1 21/c 1'
_atom_sites_solution_hydrogens geom
_atom_sites_solution_primary iterative
_audit_creation_date 2025-03-11
_audit_creation_method
;
Olex2 1.5
(compiled 2022.04.07 svn.rca3783a0 for OlexSys, GUI svn.r6498)
;
_audit_update_record
;
2025-06-12 deposited with the CCDC.	2026-01-23 downloaded from the CCDC.
;
_cell_angle_alpha 90
_cell_angle_beta 95.9630(10)
_cell_angle_gamma 90
_cell_formula_units_Z 4
_cell_length_a 14.1010(3)
_cell_length_b 10.3729(2)
_cell_length_c 28.2822(5)
_cell_measurement_reflns_used 9842
_cell_measurement_temperature 296.15
_cell_measurement_theta_max 27.527
_cell_measurement_theta_min 2.439
_cell_volume 4114.40(14)
_computing_cell_refinement 'SAINT V8.40B (?, 2016)'
_computing_data_reduction 'SAINT V8.40B (?, 2016)'
_computing_molecular_graphics 'Olex2 1.5 (Dolomanov et al., 2009)'
_computing_publication_material 'Olex2 1.5 (Dolomanov et al., 2009)'
_computing_structure_refinement 'SHELXL 2018/3 (Sheldrick, 2015)'
_computing_structure_solution 'olex2.solve 1.5 (Bourhis et al., 2015)'
_diffrn_ambient_temperature 296.15
_diffrn_measured_fraction_theta_full 0.997
_diffrn_measured_fraction_theta_max 0.993
_diffrn_measurement_device_type 'XtaLAB Mini (ROW)'
_diffrn_radiation_type MoK\a
_diffrn_radiation_wavelength 0.71073
_diffrn_reflns_av_R_equivalents 0.0207
_diffrn_reflns_av_unetI/netI 0.0220
_diffrn_reflns_Laue_measured_fraction_full 0.997
_diffrn_reflns_Laue_measured_fraction_max 0.993
_diffrn_reflns_limit_h_max 17
_diffrn_reflns_limit_h_min -18
_diffrn_reflns_limit_k_max 13
_diffrn_reflns_limit_k_min -12
_diffrn_reflns_limit_l_max 36
_diffrn_reflns_limit_l_min -36
_diffrn_reflns_number 32151
_diffrn_reflns_point_group_measured_fraction_full 0.997
_diffrn_reflns_point_group_measured_fraction_max 0.993
_diffrn_reflns_theta_full 25.242
_diffrn_reflns_theta_max 27.545
_diffrn_reflns_theta_min 2.093
_diffrn_source_current 30.0
_diffrn_source_power 1.35
_diffrn_source_voltage 45.0
_exptl_absorpt_coefficient_mu 2.851
_exptl_absorpt_correction_T_max 0.7456
_exptl_absorpt_correction_T_min 0.5104
_exptl_absorpt_correction_type multi-scan
_exptl_absorpt_process_details
;
 SADABS 2016/2: Krause, L., Herbst-Irmer, R., Sheldrick G.M. & Stalke D.,
 J. Appl. Cryst. 48 (2015) 3-10
;
_exptl_crystal_colour red
_exptl_crystal_colour_primary red
_exptl_crystal_density_diffrn 1.388
_exptl_crystal_description block
_exptl_crystal_F_000 1744
_exptl_crystal_size_max 0.45
_exptl_crystal_size_mid 0.23
_exptl_crystal_size_min 0.11
_refine_diff_density_max 0.993
_refine_diff_density_min -1.744
_refine_diff_density_rms 0.071
_refine_ls_extinction_method none
_refine_ls_goodness_of_fit_ref 1.211
_refine_ls_hydrogen_treatment constr
_refine_ls_matrix_type full
_refine_ls_number_parameters 472
_refine_ls_number_reflns 9437
_refine_ls_number_restraints 0
_refine_ls_restrained_S_all 1.211
_refine_ls_R_factor_all 0.0368
_refine_ls_R_factor_gt 0.0290
_refine_ls_shift/su_max 0.001
_refine_ls_shift/su_mean 0.000
_refine_ls_structure_factor_coef Fsqd
_refine_ls_weighting_details 'w=1/[\s^2^(Fo^2^)+(0.0167P)^2^+4.5636P] where P=(Fo^2^+2Fc^2^)/3'
_refine_ls_weighting_scheme calc
_refine_ls_wR_factor_gt 0.0601
_refine_ls_wR_factor_ref 0.0619
_reflns_Friedel_coverage 0.000
_reflns_number_gt 8160
_reflns_number_total 9437
_reflns_threshold_expression 'I > 2\s(I)'
_cod_data_source_file d6dt00164e2.cif
_cod_data_source_block ywa_3_0m_pl
_cod_depositor_comments 'Adding full bibliography for 7720057--7720059.cif.'
_cod_original_cell_volume 4114.41(14)
_cod_database_code 7720059
_shelx_shelxl_version_number 2018/3
_shelx_space_group_comment
;
The symmetry employed for this shelxl refinement is uniquely defined
by the following loop, which should always be used as a source of
symmetry information in preference to the above space-group names.
They are only intended as comments.
;
_shelx_estimated_absorpt_t_max 0.744
_shelx_estimated_absorpt_t_min 0.360
_olex2_refinement_description
;
1.a Ternary CH refined with riding coordinates:
 C3(H3), C11(H11), C31(H31), C28(H28)
1.b Aromatic/amide H refined with riding coordinates:
 C24(H24), C17(H17), C25(H25), C16(H16), C18(H18), C26(H26), C5(H5), C7(H7),
 C6(H6)
1.c Idealised Me refined as rotating group:
 C14(H14A,H14B,H14C), C12(H12A,H12B,H12C), C21(H21A,H21B,H21C), C29(H29A,H29B,
 H29C), C33(H33A,H33B,H33C), C30(H30A,H30B,H30C), C10(H10A,H10B,H10C), C32(H32A,
 H32B,H32C), C2(H2A,H2B,H2C), C1(H1A,H1B,H1C)
;
_olex2_submission_special_instructions 'No special instructions were received'

loop_
_space_group_symop_operation_xyz
'x, y, z'
'-x, y+1/2, -z+1/2'
'-x, -y, -z'
'x, -y-1/2, z-1/2'

loop_
_atom_site_label
_atom_site_type_symbol
_atom_site_fract_x
_atom_site_fract_y
_atom_site_fract_z
_atom_site_U_iso_or_equiv
_atom_site_adp_type
_atom_site_occupancy
_atom_site_site_symmetry_order
_atom_site_calc_flag
_atom_site_refinement_flags_posn
_atom_site_refinement_flags_adp
_atom_site_refinement_flags_occupancy
_atom_site_disorder_assembly
_atom_site_disorder_group
W1 W 0.29883(2) 0.37186(2) 0.12674(2) 0.03024(4) Uani 1 1 d . . . . .
N2 N 0.26619(18) 0.1634(2) 0.14427(8) 0.0291(5) Uani 1 1 d . . . . .
N3 N 0.26538(18) 0.3656(2) 0.20165(8) 0.0321(5) Uani 1 1 d . . . . .
N1 N 0.2177(2) 0.0491(3) 0.03336(9) 0.0401(6) Uani 1 1 d . . . . .
O3 O 0.3563(2) 0.3783(3) 0.02348(9) 0.0724(8) Uani 1 1 d . . . . .
O4 O 0.0934(2) 0.4346(3) 0.07496(11) 0.0761(9) Uani 1 1 d . . . . .
O2 O 0.5200(2) 0.3237(3) 0.14141(11) 0.0666(8) Uani 1 1 d . . . . .
O1 O 0.3419(3) 0.6656(2) 0.12781(12) 0.0767(9) Uani 1 1 d . . . . .
C13 C 0.2862(2) 0.0698(3) 0.06500(11) 0.0365(7) Uani 1 1 d . . . . .
C20 C 0.2448(2) 0.2578(3) 0.22032(10) 0.0360(7) Uani 1 1 d . . . . .
C19 C 0.2459(2) 0.1431(3) 0.19001(10) 0.0333(6) Uani 1 1 d . . . . .
C22 C 0.2653(3) 0.4822(3) 0.23033(11) 0.0369(7) Uani 1 1 d . . . . .
C35 C 0.4397(3) 0.3402(3) 0.14025(12) 0.0395(7) Uani 1 1 d . . . . .
C37 C 0.1643(3) 0.4090(3) 0.09654(12) 0.0450(8) Uani 1 1 d . . . . .
C9 C 0.2328(3) 0.0418(3) -0.01606(12) 0.0472(9) Uani 1 1 d . . . . .
C24 C 0.1827(3) 0.6619(3) 0.25976(12) 0.0509(9) Uani 1 1 d . . . . .
H24 H 0.126941 0.708439 0.261840 0.061 Uiso 1 1 calc R U . . .
C23 C 0.1804(3) 0.5508(3) 0.23139(11) 0.0414(8) Uani 1 1 d . . . . .
C36 C 0.3316(2) 0.3728(3) 0.06123(11) 0.0422(7) Uani 1 1 d . . . . .
C17 C 0.2239(3) -0.0818(3) 0.17703(13) 0.0568(11) Uani 1 1 d . . . . .
H17 H 0.211202 -0.163960 0.187993 0.068 Uiso 1 1 calc R U . . .
C4 C 0.2756(3) -0.0672(4) -0.03405(13) 0.0571(10) Uani 1 1 d . . . . .
C27 C 0.3507(3) 0.5221(3) 0.25523(11) 0.0441(8) Uani 1 1 d . . . . .
C25 C 0.2660(4) 0.7027(4) 0.28447(13) 0.0598(11) Uani 1 1 d . . . . .
H25 H 0.266568 0.776866 0.302991 0.072 Uiso 1 1 calc R U . . .
C15 C 0.2617(2) 0.0597(3) 0.11533(11) 0.0348(7) Uani 1 1 d . . . . .
C14 C 0.3896(3) 0.0813(4) 0.05813(15) 0.0552(10) Uani 1 1 d . . . . .
H14A H 0.420059 -0.000847 0.063709 0.083 Uiso 1 1 calc R U . . .
H14B H 0.419142 0.143503 0.080074 0.083 Uiso 1 1 calc R U . . .
H14C H 0.395920 0.108655 0.026179 0.083 Uiso 1 1 calc R U . . .
C12 C 0.1507(4) 0.3802(5) -0.04872(18) 0.0828(14) Uani 1 1 d . . . . .
H12A H 0.216281 0.405620 -0.042811 0.124 Uiso 1 1 calc R U . . .
H12B H 0.111207 0.442605 -0.035078 0.124 Uiso 1 1 calc R U . . .
H12C H 0.133000 0.375249 -0.082379 0.124 Uiso 1 1 calc R U . . .
C34 C 0.3247(3) 0.5563(3) 0.12740(13) 0.0456(8) Uani 1 1 d . . . . .
C21 C 0.2202(3) 0.2421(4) 0.27020(12) 0.0606(11) Uani 1 1 d . . . . .
H21A H 0.221536 0.324767 0.285525 0.091 Uiso 1 1 calc R U . . .
H21B H 0.265806 0.186000 0.287328 0.091 Uiso 1 1 calc R U . . .
H21C H 0.157629 0.205526 0.269743 0.091 Uiso 1 1 calc R U . . .
C3 C 0.3038(3) -0.1833(4) -0.00313(15) 0.0596(11) Uani 1 1 d . . . . .
H3 H 0.317340 -0.151974 0.029564 0.072 Uiso 1 1 calc R U . . .
C16 C 0.2401(3) -0.0620(3) 0.13042(13) 0.0509(9) Uani 1 1 d . . . . .
H16 H 0.236573 -0.130658 0.109169 0.061 Uiso 1 1 calc R U . . .
C18 C 0.2268(3) 0.0219(3) 0.20667(12) 0.0443(8) Uani 1 1 d . . . . .
H18 H 0.215770 0.010976 0.238280 0.053 Uiso 1 1 calc R U . . .
C11 C 0.1372(3) 0.2494(4) -0.02644(15) 0.0626(11) Uani 1 1 d . . . . .
H11 H 0.156990 0.256737 0.007707 0.075 Uiso 1 1 calc R U . . .
C31 C 0.0862(3) 0.5101(4) 0.20432(14) 0.0528(9) Uani 1 1 d . . . . .
H31 H 0.098747 0.434155 0.185300 0.063 Uiso 1 1 calc R U . . .
C8 C 0.1943(3) 0.1424(4) -0.04572(13) 0.0567(10) Uani 1 1 d . . . . .
C26 C 0.3487(3) 0.6345(4) 0.28192(13) 0.0584(10) Uani 1 1 d . . . . .
H26 H 0.404932 0.664157 0.298481 0.070 Uiso 1 1 calc R U . . .
C29 C 0.4765(4) 0.3968(5) 0.30540(17) 0.0906(17) Uani 1 1 d . . . . .
H29A H 0.535376 0.350682 0.304535 0.136 Uiso 1 1 calc R U . . .
H29B H 0.429034 0.339844 0.315636 0.136 Uiso 1 1 calc R U . . .
H29C H 0.486133 0.467627 0.327214 0.136 Uiso 1 1 calc R U . . .
C33 C 0.0473(4) 0.6154(5) 0.17016(19) 0.0869(16) Uani 1 1 d . . . . .
H33A H 0.031668 0.689932 0.187906 0.130 Uiso 1 1 calc R U . . .
H33B H -0.009017 0.584625 0.151539 0.130 Uiso 1 1 calc R U . . .
H33C H 0.094516 0.637888 0.149486 0.130 Uiso 1 1 calc R U . . .
C28 C 0.4431(3) 0.4482(4) 0.25558(14) 0.0552(10) Uani 1 1 d . . . . .
H28 H 0.431373 0.373843 0.234399 0.066 Uiso 1 1 calc R U . . .
C5 C 0.2839(5) -0.0687(5) -0.08256(16) 0.0867(17) Uani 1 1 d . . . . .
H5 H 0.312644 -0.139095 -0.095657 0.104 Uiso 1 1 calc R U . . .
C7 C 0.2063(4) 0.1350(5) -0.09377(15) 0.0813(15) Uani 1 1 d . . . . .
H7 H 0.183872 0.201135 -0.114136 0.098 Uiso 1 1 calc R U . . .
C6 C 0.2511(5) 0.0303(5) -0.11144(17) 0.0962(19) Uani 1 1 d . . . . .
H6 H 0.259121 0.027034 -0.143645 0.115 Uiso 1 1 calc R U . . .
C30 C 0.5209(3) 0.5291(5) 0.23688(19) 0.0824(15) Uani 1 1 d . . . . .
H30A H 0.535108 0.601499 0.257527 0.124 Uiso 1 1 calc R U . . .
H30B H 0.499469 0.559234 0.205483 0.124 Uiso 1 1 calc R U . . .
H30C H 0.577185 0.477596 0.235790 0.124 Uiso 1 1 calc R U . . .
C10 C 0.0321(4) 0.2151(6) -0.0325(2) 0.110(2) Uani 1 1 d . . . . .
H10A H -0.003587 0.281293 -0.018618 0.165 Uiso 1 1 calc R U . . .
H10B H 0.022683 0.134395 -0.017091 0.165 Uiso 1 1 calc R U . . .
H10C H 0.010779 0.207842 -0.065790 0.165 Uiso 1 1 calc R U . . .
C32 C 0.0123(4) 0.4712(5) 0.2380(2) 0.0897(17) Uani 1 1 d . . . . .
H32A H 0.036564 0.400563 0.257567 0.135 Uiso 1 1 calc R U . . .
H32B H -0.045771 0.445615 0.219651 0.135 Uiso 1 1 calc R U . . .
H32C H -0.000104 0.543216 0.257768 0.135 Uiso 1 1 calc R U . . .
C2 C 0.2219(5) -0.2777(6) -0.0035(3) 0.134(3) Uani 1 1 d . . . . .
H2A H 0.168752 -0.236490 0.008873 0.200 Uiso 1 1 calc R U . . .
H2B H 0.241555 -0.350817 0.015946 0.200 Uiso 1 1 calc R U . . .
H2C H 0.203555 -0.305775 -0.035464 0.200 Uiso 1 1 calc R U . . .
C1 C 0.3911(5) -0.2511(7) -0.0156(3) 0.135(3) Uani 1 1 d . . . . .
H1A H 0.378182 -0.291227 -0.046204 0.203 Uiso 1 1 calc R U . . .
H1B H 0.409319 -0.315762 0.007879 0.203 Uiso 1 1 calc R U . . .
H1C H 0.442030 -0.190050 -0.016571 0.203 Uiso 1 1 calc R U . . .
N4 N 0.0243(4) 0.2008(6) 0.1703(2) 0.1104(17) Uani 1 1 d . . . . .
C38 C 0.0026(4) 0.1691(6) 0.1341(2) 0.0953(19) Uani 1 1 d . . . . .
C39 C -0.0107(6) 0.1150(10) 0.0872(3) 0.195(5) Uani 1 1 d . . . . .
H39A H 0.039000 0.144858 0.069108 0.292 Uiso 1 1 calc R U . . .
H39B H -0.071473 0.141358 0.071737 0.292 Uiso 1 1 calc R U . . .
H39C H -0.008491 0.022684 0.089231 0.292 Uiso 1 1 calc R U . . .
N5 N 0.7168(6) 0.5121(7) 0.1478(2) 0.135(3) Uani 1 1 d . . . . .
C40 C 0.6583(6) 0.5551(7) 0.1224(2) 0.101(2) Uani 1 1 d . . . . .
C41 C 0.5858(6) 0.6126(7) 0.0901(2) 0.128(3) Uani 1 1 d . . . . .
H41A H 0.608741 0.621751 0.059424 0.192 Uiso 1 1 calc R U . . .
H41B H 0.569981 0.695981 0.101709 0.192 Uiso 1 1 calc R U . . .
H41C H 0.530148 0.558836 0.087307 0.192 Uiso 1 1 calc R U . . .

loop_
_atom_site_aniso_label
_atom_site_aniso_U_11
_atom_site_aniso_U_22
_atom_site_aniso_U_33
_atom_site_aniso_U_23
_atom_site_aniso_U_13
_atom_site_aniso_U_12
W1 0.03669(7) 0.02630(6) 0.02789(6) 0.00145(5) 0.00409(4) -0.00157(6)
N2 0.0341(14) 0.0233(11) 0.0296(12) 0.0003(9) 0.0015(10) -0.0015(10)
N3 0.0391(14) 0.0271(12) 0.0301(12) -0.0039(10) 0.0031(10) -0.0060(11)
N1 0.0514(18) 0.0370(14) 0.0329(14) -0.0020(11) 0.0097(12) -0.0041(13)
O3 0.089(2) 0.092(2) 0.0391(14) 0.0105(15) 0.0246(14) 0.0060(19)
O4 0.0530(18) 0.107(3) 0.0649(19) 0.0000(18) -0.0110(15) 0.0232(17)
O2 0.0424(17) 0.0765(19) 0.080(2) 0.0122(16) 0.0012(14) 0.0048(14)
O1 0.102(3) 0.0272(13) 0.101(2) 0.0011(14) 0.0111(19) -0.0043(14)
C13 0.047(2) 0.0258(14) 0.0375(16) -0.0049(12) 0.0096(15) -0.0019(13)
C20 0.0461(19) 0.0370(16) 0.0253(14) -0.0026(12) 0.0061(13) -0.0067(14)
C19 0.0389(17) 0.0300(15) 0.0311(14) 0.0012(12) 0.0036(12) -0.0029(13)
C22 0.053(2) 0.0285(15) 0.0292(15) -0.0017(12) 0.0063(14) -0.0066(14)
C35 0.044(2) 0.0332(16) 0.0410(17) 0.0044(13) 0.0031(15) -0.0019(14)
C37 0.049(2) 0.0445(19) 0.0413(18) -0.0014(14) 0.0052(16) 0.0047(16)
C9 0.061(2) 0.0484(19) 0.0341(17) -0.0067(15) 0.0122(16) -0.0158(17)
C24 0.077(3) 0.0370(18) 0.0416(19) -0.0020(14) 0.0198(19) 0.0063(17)
C23 0.059(2) 0.0361(16) 0.0312(16) -0.0034(13) 0.0119(15) -0.0039(15)
C36 0.0477(19) 0.0418(17) 0.0374(17) 0.0063(15) 0.0063(14) 0.0011(16)
C17 0.095(3) 0.0259(15) 0.050(2) 0.0066(15) 0.009(2) -0.0095(18)
C4 0.081(3) 0.047(2) 0.046(2) -0.0104(17) 0.023(2) -0.014(2)
C27 0.058(2) 0.0401(18) 0.0333(16) -0.0023(14) 0.0012(15) -0.0104(16)
C25 0.106(4) 0.0353(18) 0.040(2) -0.0119(15) 0.013(2) -0.010(2)
C15 0.0401(18) 0.0299(15) 0.0341(16) -0.0020(12) 0.0029(13) 0.0005(13)
C14 0.052(2) 0.055(2) 0.061(2) -0.0150(18) 0.0144(19) -0.0039(18)
C12 0.101(4) 0.074(3) 0.071(3) 0.013(3) -0.001(3) 0.007(3)
C34 0.054(2) 0.0324(17) 0.051(2) 0.0037(15) 0.0074(17) 0.0013(15)
C21 0.100(3) 0.051(2) 0.0349(18) -0.0029(16) 0.024(2) -0.020(2)
C3 0.078(3) 0.0402(19) 0.065(3) -0.0132(18) 0.028(2) -0.0041(19)
C16 0.084(3) 0.0234(15) 0.046(2) -0.0032(14) 0.0078(19) 0.0034(16)
C18 0.059(2) 0.0390(18) 0.0344(17) 0.0082(14) 0.0036(15) -0.0039(16)
C11 0.068(3) 0.072(3) 0.048(2) 0.011(2) 0.004(2) 0.006(2)
C31 0.047(2) 0.053(2) 0.059(2) -0.0125(18) 0.0128(18) 0.0027(18)
C8 0.076(3) 0.056(2) 0.0379(18) -0.0011(17) 0.0066(18) -0.015(2)
C26 0.084(3) 0.047(2) 0.0421(19) -0.0091(17) -0.0031(19) -0.018(2)
C29 0.100(4) 0.096(4) 0.068(3) 0.006(3) -0.025(3) 0.018(3)
C33 0.084(4) 0.080(3) 0.090(4) -0.015(3) -0.020(3) 0.024(3)
C28 0.055(2) 0.058(2) 0.049(2) -0.0078(18) -0.0095(18) -0.0069(19)
C5 0.149(5) 0.063(3) 0.056(3) -0.019(2) 0.048(3) -0.011(3)
C7 0.133(5) 0.073(3) 0.040(2) 0.005(2) 0.019(2) -0.011(3)
C6 0.170(6) 0.083(4) 0.042(2) -0.008(2) 0.041(3) -0.017(4)
C30 0.056(3) 0.090(4) 0.100(4) -0.013(3) -0.002(3) -0.016(3)
C10 0.078(4) 0.114(5) 0.142(6) 0.021(4) 0.027(4) -0.002(4)
C32 0.066(3) 0.099(4) 0.110(4) -0.025(3) 0.038(3) -0.018(3)
C2 0.119(6) 0.088(4) 0.190(8) 0.057(5) 0.001(5) -0.038(4)
C1 0.136(6) 0.130(6) 0.153(6) 0.028(5) 0.079(5) 0.056(5)
N4 0.121(5) 0.115(4) 0.097(4) -0.003(3) 0.016(3) -0.029(3)
C38 0.096(4) 0.114(5) 0.075(4) 0.006(3) 0.002(3) -0.051(4)
C39 0.149(8) 0.309(14) 0.122(7) -0.059(8) -0.009(6) -0.087(8)
N5 0.184(7) 0.125(5) 0.094(4) 0.005(4) 0.010(4) -0.065(5)
C40 0.132(6) 0.109(5) 0.066(4) -0.004(3) 0.027(4) -0.051(5)
C41 0.145(7) 0.151(7) 0.095(5) 0.007(5) 0.043(5) -0.012(5)

loop_
_atom_type_symbol
_atom_type_description
_atom_type_scat_dispersion_real
_atom_type_scat_dispersion_imag
_atom_type_scat_source
C C 0.0033 0.0016 'International Tables Vol C Tables 4.2.6.8 and 6.1.1.4'
H H 0.0000 0.0000 'International Tables Vol C Tables 4.2.6.8 and 6.1.1.4'
N N 0.0061 0.0033 'International Tables Vol C Tables 4.2.6.8 and 6.1.1.4'
O O 0.0106 0.0060 'International Tables Vol C Tables 4.2.6.8 and 6.1.1.4'
W W -0.8490 6.8722 'International Tables Vol C Tables 4.2.6.8 and 6.1.1.4'

loop_
_geom_angle_atom_site_label_1
_geom_angle_atom_site_label_2
_geom_angle_atom_site_label_3
_geom_angle
_geom_angle_site_symmetry_1
_geom_angle_site_symmetry_3
_geom_angle_publ_flag
N3 W1 N2 72.33(9) . . ?
C35 W1 N2 91.25(11) . . ?
C35 W1 N3 96.75(12) . . ?
C35 W1 C37 166.02(14) . . ?
C37 W1 N2 94.03(12) . . ?
C37 W1 N3 97.18(12) . . ?
C36 W1 N2 106.52(12) . . ?
C36 W1 N3 178.03(12) . . ?
C36 W1 C35 81.63(14) . . ?
C36 W1 C37 84.46(14) . . ?
C34 W1 N2 166.70(12) . . ?
C34 W1 N3 94.47(12) . . ?
C34 W1 C35 88.73(14) . . ?
C34 W1 C37 89.08(15) . . ?
C34 W1 C36 86.64(15) . . ?
C19 N2 W1 114.71(18) . . ?
C15 N2 W1 128.5(2) . . ?
C15 N2 C19 116.7(2) . . ?
C20 N3 W1 119.9(2) . . ?
C20 N3 C22 118.8(2) . . ?
C22 N3 W1 121.33(18) . . ?
C13 N1 C9 121.1(3) . . ?
N1 C13 C15 115.1(3) . . ?
N1 C13 C14 127.2(3) . . ?
C14 C13 C15 116.9(3) . . ?
N3 C20 C19 116.7(3) . . ?
N3 C20 C21 124.6(3) . . ?
C19 C20 C21 118.7(3) . . ?
N2 C19 C20 116.3(2) . . ?
N2 C19 C18 122.0(3) . . ?
C18 C19 C20 121.7(3) . . ?
C23 C22 N3 119.0(3) . . ?
C27 C22 N3 118.5(3) . . ?
C27 C22 C23 122.4(3) . . ?
O2 C35 W1 170.7(3) . . ?
O4 C37 W1 172.0(3) . . ?
C4 C9 N1 120.6(3) . . ?
C4 C9 C8 122.3(3) . . ?
C8 C9 N1 116.8(3) . . ?
C23 C24 H24 119.6 . . ?
C25 C24 H24 119.6 . . ?
C25 C24 C23 120.9(4) . . ?
C22 C23 C24 117.5(3) . . ?
C22 C23 C31 123.6(3) . . ?
C24 C23 C31 118.9(3) . . ?
O3 C36 W1 175.5(3) . . ?
C16 C17 H17 120.9 . . ?
C18 C17 H17 120.9 . . ?
C18 C17 C16 118.3(3) . . ?
C9 C4 C3 121.9(3) . . ?
C5 C4 C9 116.9(4) . . ?
C5 C4 C3 121.1(4) . . ?
C22 C27 C28 123.5(3) . . ?
C26 C27 C22 117.3(4) . . ?
C26 C27 C28 119.2(3) . . ?
C24 C25 H25 119.9 . . ?
C24 C25 C26 120.1(3) . . ?
C26 C25 H25 119.9 . . ?
N2 C15 C13 121.2(3) . . ?
N2 C15 C16 122.8(3) . . ?
C16 C15 C13 115.9(3) . . ?
C13 C14 H14A 109.5 . . ?
C13 C14 H14B 109.5 . . ?
C13 C14 H14C 109.5 . . ?
H14A C14 H14B 109.5 . . ?
H14A C14 H14C 109.5 . . ?
H14B C14 H14C 109.5 . . ?
H12A C12 H12B 109.5 . . ?
H12A C12 H12C 109.5 . . ?
H12B C12 H12C 109.5 . . ?
C11 C12 H12A 109.5 . . ?
C11 C12 H12B 109.5 . . ?
C11 C12 H12C 109.5 . . ?
O1 C34 W1 178.8(4) . . ?
C20 C21 H21A 109.5 . . ?
C20 C21 H21B 109.5 . . ?
C20 C21 H21C 109.5 . . ?
H21A C21 H21B 109.5 . . ?
H21A C21 H21C 109.5 . . ?
H21B C21 H21C 109.5 . . ?
C4 C3 H3 107.1 . . ?
C2 C3 C4 110.9(4) . . ?
C2 C3 H3 107.1 . . ?
C1 C3 C4 114.3(4) . . ?
C1 C3 H3 107.1 . . ?
C1 C3 C2 109.9(5) . . ?
C17 C16 H16 120.1 . . ?
C15 C16 C17 119.9(3) . . ?
C15 C16 H16 120.1 . . ?
C19 C18 H18 119.9 . . ?
C17 C18 C19 120.3(3) . . ?
C17 C18 H18 119.9 . . ?
C12 C11 H11 107.8 . . ?
C12 C11 C10 109.0(4) . . ?
C8 C11 C12 114.5(4) . . ?
C8 C11 H11 107.8 . . ?
C8 C11 C10 109.8(4) . . ?
C10 C11 H11 107.8 . . ?
C23 C31 H31 107.6 . . ?
C23 C31 C33 111.0(3) . . ?
C23 C31 C32 111.9(4) . . ?
C33 C31 H31 107.6 . . ?
C33 C31 C32 111.0(4) . . ?
C32 C31 H31 107.6 . . ?
C9 C8 C11 121.1(3) . . ?
C7 C8 C9 117.5(4) . . ?
C7 C8 C11 121.3(4) . . ?
C27 C26 H26 119.1 . . ?
C25 C26 C27 121.7(4) . . ?
C25 C26 H26 119.1 . . ?
H29A C29 H29B 109.5 . . ?
H29A C29 H29C 109.5 . . ?
H29B C29 H29C 109.5 . . ?
C28 C29 H29A 109.5 . . ?
C28 C29 H29B 109.5 . . ?
C28 C29 H29C 109.5 . . ?
C31 C33 H33A 109.5 . . ?
C31 C33 H33B 109.5 . . ?
C31 C33 H33C 109.5 . . ?
H33A C33 H33B 109.5 . . ?
H33A C33 H33C 109.5 . . ?
H33B C33 H33C 109.5 . . ?
C27 C28 C29 111.4(4) . . ?
C27 C28 H28 107.7 . . ?
C27 C28 C30 111.8(4) . . ?
C29 C28 H28 107.7 . . ?
C30 C28 C29 110.4(4) . . ?
C30 C28 H28 107.7 . . ?
C4 C5 H5 119.2 . . ?
C6 C5 C4 121.7(5) . . ?
C6 C5 H5 119.2 . . ?
C8 C7 H7 119.8 . . ?
C6 C7 C8 120.4(5) . . ?
C6 C7 H7 119.8 . . ?
C5 C6 C7 121.1(4) . . ?
C5 C6 H6 119.4 . . ?
C7 C6 H6 119.4 . . ?
C28 C30 H30A 109.5 . . ?
C28 C30 H30B 109.5 . . ?
C28 C30 H30C 109.5 . . ?
H30A C30 H30B 109.5 . . ?
H30A C30 H30C 109.5 . . ?
H30B C30 H30C 109.5 . . ?
C11 C10 H10A 109.5 . . ?
C11 C10 H10B 109.5 . . ?
C11 C10 H10C 109.5 . . ?
H10A C10 H10B 109.5 . . ?
H10A C10 H10C 109.5 . . ?
H10B C10 H10C 109.5 . . ?
C31 C32 H32A 109.5 . . ?
C31 C32 H32B 109.5 . . ?
C31 C32 H32C 109.5 . . ?
H32A C32 H32B 109.5 . . ?
H32A C32 H32C 109.5 . . ?
H32B C32 H32C 109.5 . . ?
C3 C2 H2A 109.5 . . ?
C3 C2 H2B 109.5 . . ?
C3 C2 H2C 109.5 . . ?
H2A C2 H2B 109.5 . . ?
H2A C2 H2C 109.5 . . ?
H2B C2 H2C 109.5 . . ?
C3 C1 H1A 109.5 . . ?
C3 C1 H1B 109.5 . . ?
C3 C1 H1C 109.5 . . ?
H1A C1 H1B 109.5 . . ?
H1A C1 H1C 109.5 . . ?
H1B C1 H1C 109.5 . . ?
N4 C38 C39 170.0(9) . . ?
C38 C39 H39A 109.5 . . ?
C38 C39 H39B 109.5 . . ?
C38 C39 H39C 109.5 . . ?
H39A C39 H39B 109.5 . . ?
H39A C39 H39C 109.5 . . ?
H39B C39 H39C 109.5 . . ?
N5 C40 C41 178.4(8) . . ?
C40 C41 H41A 109.5 . . ?
C40 C41 H41B 109.5 . . ?
C40 C41 H41C 109.5 . . ?
H41A C41 H41B 109.5 . . ?
H41A C41 H41C 109.5 . . ?
H41B C41 H41C 109.5 . . ?

loop_
_geom_bond_atom_site_label_1
_geom_bond_atom_site_label_2
_geom_bond_distance
_geom_bond_site_symmetry_2
_geom_bond_publ_flag
W1 N2 2.276(2) . ?
W1 N3 2.219(2) . ?
W1 C35 2.011(4) . ?
W1 C37 2.035(4) . ?
W1 C36 1.956(3) . ?
W1 C34 1.947(3) . ?
N2 C19 1.370(4) . ?
N2 C15 1.349(4) . ?
N3 C20 1.282(4) . ?
N3 C22 1.457(4) . ?
N1 C13 1.265(4) . ?
N1 C9 1.438(4) . ?
O3 C36 1.158(4) . ?
O4 C37 1.147(4) . ?
O2 C35 1.142(4) . ?
O1 C34 1.159(4) . ?
C13 C15 1.503(4) . ?
C13 C14 1.495(5) . ?
C20 C19 1.467(4) . ?
C20 C21 1.496(4) . ?
C19 C18 1.379(4) . ?
C22 C23 1.395(5) . ?
C22 C27 1.393(5) . ?
C9 C4 1.401(5) . ?
C9 C8 1.412(5) . ?
C24 H24 0.9300 . ?
C24 C23 1.403(4) . ?
C24 C25 1.370(6) . ?
C23 C31 1.522(5) . ?
C17 H17 0.9300 . ?
C17 C16 1.377(5) . ?
C17 C18 1.362(5) . ?
C4 C3 1.517(6) . ?
C4 C5 1.389(6) . ?
C27 C26 1.390(5) . ?
C27 C28 1.511(5) . ?
C25 H25 0.9300 . ?
C25 C26 1.372(6) . ?
C15 C16 1.377(4) . ?
C14 H14A 0.9600 . ?
C14 H14B 0.9600 . ?
C14 H14C 0.9600 . ?
C12 H12A 0.9600 . ?
C12 H12B 0.9600 . ?
C12 H12C 0.9600 . ?
C12 C11 1.516(6) . ?
C21 H21A 0.9600 . ?
C21 H21B 0.9600 . ?
C21 H21C 0.9600 . ?
C3 H3 0.9800 . ?
C3 C2 1.513(7) . ?
C3 C1 1.492(7) . ?
C16 H16 0.9300 . ?
C18 H18 0.9300 . ?
C11 H11 0.9800 . ?
C11 C8 1.506(6) . ?
C11 C10 1.516(7) . ?
C31 H31 0.9800 . ?
C31 C33 1.523(6) . ?
C31 C32 1.537(6) . ?
C8 C7 1.389(5) . ?
C26 H26 0.9300 . ?
C29 H29A 0.9600 . ?
C29 H29B 0.9600 . ?
C29 H29C 0.9600 . ?
C29 C28 1.534(6) . ?
C33 H33A 0.9600 . ?
C33 H33B 0.9600 . ?
C33 H33C 0.9600 . ?
C28 H28 0.9800 . ?
C28 C30 1.518(6) . ?
C5 H5 0.9300 . ?
C5 C6 1.363(7) . ?
C7 H7 0.9300 . ?
C7 C6 1.376(7) . ?
C6 H6 0.9300 . ?
C30 H30A 0.9600 . ?
C30 H30B 0.9600 . ?
C30 H30C 0.9600 . ?
C10 H10A 0.9600 . ?
C10 H10B 0.9600 . ?
C10 H10C 0.9600 . ?
C32 H32A 0.9600 . ?
C32 H32B 0.9600 . ?
C32 H32C 0.9600 . ?
C2 H2A 0.9600 . ?
C2 H2B 0.9600 . ?
C2 H2C 0.9600 . ?
C1 H1A 0.9600 . ?
C1 H1B 0.9600 . ?
C1 H1C 0.9600 . ?
N4 C38 1.090(7) . ?
C38 C39 1.436(9) . ?
C39 H39A 0.9600 . ?
C39 H39B 0.9600 . ?
C39 H39C 0.9600 . ?
N5 C40 1.128(9) . ?
C40 C41 1.429(10) . ?
C41 H41A 0.9600 . ?
C41 H41B 0.9600 . ?
C41 H41C 0.9600 . ?

loop_
_geom_torsion_atom_site_label_1
_geom_torsion_atom_site_label_2
_geom_torsion_atom_site_label_3
_geom_torsion_atom_site_label_4
_geom_torsion
_geom_torsion_site_symmetry_1
_geom_torsion_site_symmetry_2
_geom_torsion_site_symmetry_3
_geom_torsion_site_symmetry_4
_geom_torsion_publ_flag
W1 N2 C19 C20 2.0(3) . . . . ?
W1 N2 C19 C18 -178.5(3) . . . . ?
W1 N2 C15 C13 4.5(4) . . . . ?
W1 N2 C15 C16 -179.3(3) . . . . ?
W1 N3 C20 C19 0.6(4) . . . . ?
W1 N3 C20 C21 -179.4(3) . . . . ?
W1 N3 C22 C23 91.6(3) . . . . ?
W1 N3 C22 C27 -87.5(3) . . . . ?
N2 C19 C18 C17 -2.6(5) . . . . ?
N2 C15 C16 C17 -1.2(6) . . . . ?
N3 C20 C19 N2 -1.8(4) . . . . ?
N3 C20 C19 C18 178.7(3) . . . . ?
N3 C22 C23 C24 179.4(3) . . . . ?
N3 C22 C23 C31 0.5(5) . . . . ?
N3 C22 C27 C26 179.3(3) . . . . ?
N3 C22 C27 C28 -2.3(5) . . . . ?
N1 C13 C15 N2 -115.1(3) . . . . ?
N1 C13 C15 C16 68.5(4) . . . . ?
N1 C9 C4 C3 2.6(6) . . . . ?
N1 C9 C4 C5 177.4(4) . . . . ?
N1 C9 C8 C11 -2.0(5) . . . . ?
N1 C9 C8 C7 -178.4(4) . . . . ?
C13 N1 C9 C4 74.6(5) . . . . ?
C13 N1 C9 C8 -111.5(4) . . . . ?
C13 C15 C16 C17 175.1(4) . . . . ?
C20 N3 C22 C23 -87.8(4) . . . . ?
C20 N3 C22 C27 93.1(4) . . . . ?
C20 C19 C18 C17 176.9(4) . . . . ?
C19 N2 C15 C13 -177.6(3) . . . . ?
C19 N2 C15 C16 -1.5(5) . . . . ?
C22 N3 C20 C19 180.0(3) . . . . ?
C22 N3 C20 C21 0.0(5) . . . . ?
C22 C23 C31 C33 -121.6(4) . . . . ?
C22 C23 C31 C32 113.8(4) . . . . ?
C22 C27 C26 C25 1.1(5) . . . . ?
C22 C27 C28 C29 -114.9(4) . . . . ?
C22 C27 C28 C30 121.2(4) . . . . ?
C9 N1 C13 C15 -173.3(3) . . . . ?
C9 N1 C13 C14 -4.0(5) . . . . ?
C9 C4 C3 C2 88.5(6) . . . . ?
C9 C4 C3 C1 -146.6(5) . . . . ?
C9 C4 C5 C6 -0.7(8) . . . . ?
C9 C8 C7 C6 2.4(7) . . . . ?
C24 C23 C31 C33 59.6(5) . . . . ?
C24 C23 C31 C32 -65.1(5) . . . . ?
C24 C25 C26 C27 -1.0(6) . . . . ?
C23 C22 C27 C26 0.3(5) . . . . ?
C23 C22 C27 C28 178.6(3) . . . . ?
C23 C24 C25 C26 -0.4(6) . . . . ?
C4 C9 C8 C11 171.7(4) . . . . ?
C4 C9 C8 C7 -4.7(6) . . . . ?
C4 C5 C6 C7 -1.5(10) . . . . ?
C27 C22 C23 C24 -1.6(5) . . . . ?
C27 C22 C23 C31 179.6(3) . . . . ?
C25 C24 C23 C22 1.6(5) . . . . ?
C25 C24 C23 C31 -179.5(3) . . . . ?
C15 N2 C19 C20 -176.1(3) . . . . ?
C15 N2 C19 C18 3.4(5) . . . . ?
C14 C13 C15 N2 74.5(4) . . . . ?
C14 C13 C15 C16 -101.9(4) . . . . ?
C12 C11 C8 C9 144.8(4) . . . . ?
C12 C11 C8 C7 -38.9(6) . . . . ?
C21 C20 C19 N2 178.2(3) . . . . ?
C21 C20 C19 C18 -1.3(5) . . . . ?
C3 C4 C5 C6 174.1(5) . . . . ?
C16 C17 C18 C19 -0.2(6) . . . . ?
C18 C17 C16 C15 2.1(6) . . . . ?
C11 C8 C7 C6 -174.0(5) . . . . ?
C8 C9 C4 C3 -170.9(4) . . . . ?
C8 C9 C4 C5 3.9(6) . . . . ?
C8 C7 C6 C5 0.6(9) . . . . ?
C26 C27 C28 C29 63.4(5) . . . . ?
C26 C27 C28 C30 -60.5(5) . . . . ?
C28 C27 C26 C25 -177.4(4) . . . . ?
C5 C4 C3 C2 -86.0(6) . . . . ?
C5 C4 C3 C1 38.9(7) . . . . ?
C10 C11 C8 C9 -92.2(5) . . . . ?
C10 C11 C8 C7 84.1(5) . . . . ?
